data_4309453
loop_
_publ_author_name
'Yan Bai'
'Dong-bin Dang'
'Chun-ying Duan'
'You Song'
'Qing-jin Meng'

_publ_contact_author_address
;
Coordination Chemistry Institute
The State Key Laboratory of Coordinaiton Chemistry
Nanjing University , Nanjing 210093
P. R. China
;
_publ_contact_author_email duancy@nju.edu.cn
_publ_contact_author_fax '00 86 25 8331 4502'
_publ_contact_author_name 'Dr. Duan Chun-ying'
_publ_contact_author_phone '00 86 25 8359 7006'
_publ_section_title
;
Synthesis and Structural Characterization of a Nonplanar Neutral
[36]Metallacrown-12 Nickel Compound [Ni(C13H9N3O2)(CH3OH)]12
;
_journal_name_full 'Inorganic Chemistry'
_journal_page_first 5972
_journal_page_last 5974
_journal_paper_doi 10.1021/ic0506254
_journal_volume 44
_journal_year 2005
_chemical_formula_sum 'C185 H226 N36 Ni12 O54'
_chemical_formula_weight 4522.32
_chemical_name_systematic
; 
 ? 
;
_space_group_IT_number 14
_symmetry_cell_setting monoclinic
_symmetry_space_group_name_Hall '-P 2yn'
_symmetry_space_group_name_H-M 'P 1 21/n 1'
_atom_sites_solution_hydrogens geom
_atom_sites_solution_primary direct
_atom_sites_solution_secondary difmap
_audit_creation_method SHELXL-97
_cell_angle_alpha 90.00
_cell_angle_beta 103.06(2)
_cell_angle_gamma 90.00
_cell_formula_units_Z 2
_cell_length_a 20.095(19)
_cell_length_b 24.17(2)
_cell_length_c 24.02(2)
_cell_measurement_reflns_used 4752
_cell_measurement_temperature 293(2)
_cell_measurement_theta_max 18.67
_cell_measurement_theta_min 2.26
_cell_volume 11365(17)
_computing_cell_refinement 'Bruker SMART'
_computing_data_collection 'Bruker SMART'
_computing_data_reduction 'Bruker SAINT'
_computing_molecular_graphics 'Bruker SHELXTL'
_computing_publication_material 'Bruker SHELXTL'
_computing_structure_refinement 'Bruker SHELXTL'
_computing_structure_solution 'Bruker SHELXTL'
_diffrn_ambient_temperature 293(2)
_diffrn_measured_fraction_theta_full 0.913
_diffrn_measured_fraction_theta_max 0.913
_diffrn_measurement_device_type 'CCD area detector'
_diffrn_measurement_method 'phi and omega scans'
_diffrn_radiation_monochromator graphite
_diffrn_radiation_source 'fine-focus sealed tube'
_diffrn_radiation_type MoK\a
_diffrn_radiation_wavelength 0.71073
_diffrn_reflns_av_R_equivalents 0.0865
_diffrn_reflns_av_sigmaI/netI 0.1708
_diffrn_reflns_limit_h_max 21
_diffrn_reflns_limit_h_min -23
_diffrn_reflns_limit_k_max 28
_diffrn_reflns_limit_k_min -26
_diffrn_reflns_limit_l_max 28
_diffrn_reflns_limit_l_min -23
_diffrn_reflns_number 36648
_diffrn_reflns_theta_full 25.00
_diffrn_reflns_theta_max 25.00
_diffrn_reflns_theta_min 1.90
_exptl_absorpt_coefficient_mu 1.048
_exptl_absorpt_correction_T_max 0.9156
_exptl_absorpt_correction_T_min 0.8786
_exptl_absorpt_correction_type empirical
_exptl_absorpt_process_details SADABS
_exptl_crystal_colour orange
_exptl_crystal_density_diffrn 1.318
_exptl_crystal_density_method 'not measured'
_exptl_crystal_description block
_exptl_crystal_F_000 4712
_exptl_crystal_size_max 0.20
_exptl_crystal_size_mid 0.20
_exptl_crystal_size_min 0.25
_refine_diff_density_max 0.753
_refine_diff_density_min -0.445
_refine_diff_density_rms 0.090
_refine_ls_extinction_method none
_refine_ls_goodness_of_fit_ref 1.022
_refine_ls_hydrogen_treatment mixed
_refine_ls_matrix_type full
_refine_ls_number_parameters 1227
_refine_ls_number_reflns 18306
_refine_ls_number_restraints 734
_refine_ls_restrained_S_all 1.017
_refine_ls_R_factor_all 0.1733
_refine_ls_R_factor_gt 0.0708
_refine_ls_shift/su_max 0.001
_refine_ls_shift/su_mean 0.000
_refine_ls_structure_factor_coef Fsqd
_refine_ls_weighting_details 'calc w=1/[\s^2^(Fo^2^)+(0.0500P)^2^+0.0000P] where P=(Fo^2^+2Fc^2^)/3'
_refine_ls_weighting_scheme calc
_refine_ls_wR_factor_gt 0.1560
_refine_ls_wR_factor_ref 0.1721
_reflns_number_gt 7296
_reflns_number_total 18306
_reflns_threshold_expression >2sigma(I)
_cod_data_source_file ic0506254si20050603_020339.cif
_cod_data_source_block complex_1
_cod_depositor_comments
;
The following automatic conversions were performed:
'_symmetry_cell_setting' value 'Monoclinic' changed to 'monoclinic'
according to '/home/saulius/struct/CIF-dictionaries/cif_core.dic'
dictionary named 'cif_core.dic' version 2.4.1 from 2010-06-29.

Automatic conversion script
Id: cif_fix_enum 1527 2010-12-29 10:47:43Z saulius 
;
_cod_original_cell_volume 11367(18)
_cod_original_sg_symbol_H-M 'P 1 21/n 1 '
_cod_database_code 4309453

loop_
_symmetry_equiv_pos_as_xyz
'x, y, z'
'-x+1/2, y+1/2, -z+1/2'
'-x, -y, -z'
'x-1/2, -y-1/2, z-1/2'

loop_
_atom_site_label
_atom_site_type_symbol
_atom_site_fract_x
_atom_site_fract_y
_atom_site_fract_z
_atom_site_U_iso_or_equiv
_atom_site_adp_type
_atom_site_occupancy
_atom_site_symmetry_multiplicity
_atom_site_calc_flag
_atom_site_refinement_flags
_atom_site_disorder_assembly
_atom_site_disorder_group
Ni1 Ni -0.13858(5) -0.07286(4) 0.18322(4) 0.0624(3) Uani 1 1 d . . .
Ni2 Ni 0.10774(5) -0.07627(4) 0.26005(4) 0.0521(3) Uani 1 1 d . . .
Ni3 Ni 0.31081(5) 0.01458(4) 0.37848(4) 0.0595(3) Uani 1 1 d . . .
Ni4 Ni 0.18327(5) 0.18528(4) 0.37826(4) 0.0529(3) Uani 1 1 d . . .
Ni5 Ni 0.07049(6) 0.30789(4) 0.49540(4) 0.0608(3) Uani 1 1 d . . .
Ni6 Ni 0.17582(5) 0.20475(4) 0.66817(4) 0.0568(3) Uani 1 1 d . . .
O1 O -0.1488(3) -0.1025(3) 0.1054(2) 0.0785(18) Uani 1 1 d U . .
O2 O -0.1369(3) -0.0533(2) 0.2662(2) 0.0674(16) Uani 1 1 d U . .
O3 O 0.1537(2) -0.1500(2) 0.2598(2) 0.0596(14) Uani 1 1 d U . .
O4 O 0.0485(3) -0.00658(19) 0.2450(2) 0.0626(15) Uani 1 1 d U . .
O5 O 0.3840(3) 0.0321(2) 0.3389(3) 0.0808(18) Uani 1 1 d U . .
O6 O 0.2302(3) -0.0149(2) 0.4086(2) 0.0641(15) Uani 1 1 d U . .
O7 O 0.1318(3) 0.2109(2) 0.3012(2) 0.0648(15) Uani 1 1 d U . .
O8 O 0.2481(3) 0.1526(2) 0.45004(19) 0.0545(14) Uani 1 1 d U . .
O9 O 0.1096(3) 0.3824(2) 0.5093(2) 0.0763(17) Uani 1 1 d U . .
O10 O 0.0376(3) 0.2310(2) 0.4684(2) 0.0652(15) Uani 1 1 d U . .
O11 O 0.2737(3) 0.1895(2) 0.6789(2) 0.0681(16) Uani 1 1 d U . .
O12 O 0.0781(3) 0.2342(2) 0.6515(2) 0.0675(16) Uani 1 1 d U . .
O13 O -0.2485(3) -0.0606(3) 0.1685(3) 0.096(2) Uani 1 1 d U . .
H13B H -0.2657 -0.0417 0.1959 0.115 Uiso 1 1 calc R . .
O14 O 0.1294(3) -0.0577(2) 0.1765(2) 0.0765(17) Uani 1 1 d U . .
H14A H 0.1445 -0.0861 0.1563 0.092 Uiso 1 1 calc R . .
O15 O 0.3493(3) -0.0704(2) 0.3933(3) 0.098(2) Uani 1 1 d U . .
H15B H 0.3248 -0.0939 0.4120 0.118 Uiso 1 1 calc R . .
O16 O 0.2648(3) 0.23999(19) 0.3686(2) 0.0666(16) Uani 1 1 d U . .
H16B H 0.2510 0.2713 0.3465 0.080 Uiso 1 1 calc R . .
O17 O 0.0066(3) 0.3337(3) 0.4120(2) 0.097(2) Uani 1 1 d U . .
H17B H -0.0264 0.3089 0.3934 0.116 Uiso 1 1 calc R . .
O18 O 0.2003(4) 0.2758(2) 0.7230(2) 0.0864(19) Uani 1 1 d U . .
H18B H 0.1643 0.2968 0.7299 0.104 Uiso 1 1 calc R . .
N1 N -0.1540(3) -0.1467(3) 0.2156(3) 0.0549(18) Uani 1 1 d U . .
N2 N -0.1575(3) -0.1465(2) 0.2734(3) 0.0555(17) Uani 1 1 d U . .
N3 N -0.1584(3) -0.1351(2) 0.3835(3) 0.0500(17) Uani 1 1 d U . .
N4 N 0.0192(3) -0.1067(3) 0.2187(3) 0.0530(17) Uani 1 1 d U . .
N5 N -0.0325(3) -0.0692(3) 0.2000(2) 0.0521(17) Uani 1 1 d U . .
N6 N -0.1222(4) 0.0079(3) 0.1678(3) 0.067(2) Uani 1 1 d U . .
N7 N 0.2516(3) -0.0146(2) 0.3066(3) 0.0550(17) Uani 1 1 d U . .
N8 N 0.1899(3) -0.0388(2) 0.3134(3) 0.0508(17) Uani 1 1 d U . .
N9 N 0.0849(3) -0.0900(2) 0.3390(3) 0.0532(17) Uani 1 1 d U . .
N10 N 0.2306(3) 0.1273(2) 0.3426(3) 0.0478(16) Uani 1 1 d U . .
N11 N 0.2752(3) 0.0947(2) 0.3814(3) 0.0499(16) Uani 1 1 d U . .
N12 N 0.3587(4) 0.0372(3) 0.4617(3) 0.0633(19) Uani 1 1 d U . .
N13 N 0.1384(3) 0.2873(3) 0.4505(3) 0.0550(17) Uani 1 1 d U . .
N14 N 0.1310(3) 0.2343(3) 0.4265(2) 0.0524(17) Uani 1 1 d U . .
N15 N 0.1026(3) 0.1331(3) 0.3843(3) 0.0547(17) Uani 1 1 d U . .
N16 N 0.1760(4) 0.2536(2) 0.6021(3) 0.0483(17) Uani 1 1 d U . .
N17 N 0.1145(4) 0.2780(2) 0.5774(3) 0.0570(18) Uani 1 1 d U . .
N18 N -0.0085(4) 0.3177(3) 0.5361(3) 0.071(2) Uani 1 1 d U . .
C1 C -0.1563(5) -0.1544(5) 0.0898(4) 0.081(3) Uani 1 1 d U . .
C2 C -0.1585(6) -0.1691(5) 0.0324(4) 0.120(4) Uani 1 1 d U . .
H2A H -0.1582 -0.1410 0.0060 0.144 Uiso 1 1 calc R . .
C3 C -0.1608(7) -0.2208(6) 0.0143(5) 0.144(4) Uani 1 1 d U . .
H3A H -0.1589 -0.2285 -0.0233 0.173 Uiso 1 1 calc R . .
C4 C -0.1661(6) -0.2630(5) 0.0510(5) 0.134(4) Uani 1 1 d U . .
H4A H -0.1674 -0.2994 0.0383 0.161 Uiso 1 1 calc R . .
C5 C -0.1694(5) -0.2520(4) 0.1071(4) 0.107(3) Uani 1 1 d U . .
H5A H -0.1757 -0.2809 0.1310 0.129 Uiso 1 1 calc R . .
C6 C -0.1633(4) -0.1980(4) 0.1278(4) 0.071(2) Uani 1 1 d U . .
C7 C -0.1637(4) -0.1916(4) 0.1880(4) 0.064(2) Uani 1 1 d U . .
H7A H -0.1717 -0.2232 0.2077 0.077 Uiso 1 1 calc R . .
C8 C -0.1480(4) -0.0961(4) 0.2938(4) 0.057(2) Uani 1 1 d U . .
C9 C -0.1500(4) -0.0892(3) 0.3545(3) 0.061(2) Uani 1 1 d U . .
C10 C -0.1470(5) -0.0386(4) 0.3791(4) 0.083(3) Uani 1 1 d U . .
H10A H -0.1419 -0.0072 0.3580 0.100 Uiso 1 1 calc R . .
C11 C -0.1517(5) -0.0335(4) 0.4352(4) 0.098(3) Uani 1 1 d U . .
H11A H -0.1494 0.0012 0.4522 0.118 Uiso 1 1 calc R . .
C12 C -0.1598(5) -0.0801(4) 0.4658(4) 0.082(3) Uani 1 1 d U . .
H12A H -0.1630 -0.0780 0.5038 0.098 Uiso 1 1 calc R . .
C13 C -0.1630(4) -0.1308(3) 0.4374(4) 0.064(2) Uani 1 1 d U . .
H13A H -0.1687 -0.1629 0.4572 0.077 Uiso 1 1 calc R . .
C14 C 0.1205(5) -0.1986(3) 0.2469(3) 0.058(2) Uani 1 1 d U . .
C15 C 0.1585(4) -0.2483(3) 0.2617(3) 0.067(2) Uani 1 1 d U . .
H15A H 0.2042 -0.2462 0.2807 0.080 Uiso 1 1 calc R . .
C16 C 0.1300(5) -0.2976(4) 0.2490(4) 0.078(3) Uani 1 1 d U . .
H16A H 0.1558 -0.3295 0.2588 0.094 Uiso 1 1 calc R . .
C17 C 0.0631(6) -0.3014(4) 0.2218(4) 0.091(3) Uani 1 1 d U . .
H17A H 0.0428 -0.3360 0.2143 0.109 Uiso 1 1 calc R . .
C18 C 0.0258(5) -0.2550(4) 0.2053(4) 0.077(3) Uani 1 1 d U . .
H18A H -0.0189 -0.2583 0.1842 0.093 Uiso 1 1 calc R . .
C19 C 0.0526(4) -0.2032(3) 0.2193(3) 0.056(2) Uani 1 1 d U . .
C20 C 0.0075(4) -0.1570(3) 0.2033(3) 0.059(2) Uani 1 1 d U . .
H20A H -0.0347 -0.1645 0.1791 0.071 Uiso 1 1 calc R . .
C21 C -0.0105(5) -0.0195(4) 0.2148(3) 0.054(2) Uani 1 1 d U . .
C22 C -0.0599(5) 0.0244(4) 0.1915(4) 0.066(2) Uani 1 1 d U . .
C23 C -0.0361(5) 0.0792(4) 0.1918(4) 0.096(3) Uani 1 1 d U . .
H23A H 0.0085 0.0889 0.2093 0.115 Uiso 1 1 calc R . .
C24 C -0.0824(7) 0.1171(5) 0.1651(5) 0.125(4) Uani 1 1 d U . .
H24A H -0.0693 0.1537 0.1626 0.150 Uiso 1 1 calc R . .
C25 C -0.1471(7) 0.1019(5) 0.1422(5) 0.120(4) Uani 1 1 d U . .
H25A H -0.1791 0.1283 0.1256 0.144 Uiso 1 1 calc R . .
C26 C -0.1672(5) 0.0438(4) 0.1434(4) 0.096(3) Uani 1 1 d U . .
H26A H -0.2116 0.0329 0.1268 0.115 Uiso 1 1 calc R . .
C27 C 0.3830(5) 0.0265(4) 0.2850(5) 0.082(3) Uani 1 1 d U . .
C28 C 0.4391(6) 0.0436(4) 0.2628(5) 0.120(4) Uani 1 1 d U . .
H28A H 0.4775 0.0573 0.2882 0.144 Uiso 1 1 calc R . .
C29 C 0.4398(7) 0.0411(5) 0.2055(6) 0.155(4) Uani 1 1 d U . .
H29A H 0.4763 0.0565 0.1931 0.186 Uiso 1 1 calc R . .
C30 C 0.3873(7) 0.0162(5) 0.1659(6) 0.148(4) Uani 1 1 d U . .
H30A H 0.3897 0.0118 0.1279 0.177 Uiso 1 1 calc R . .
C31 C 0.3302(6) -0.0020(4) 0.1857(5) 0.116(3) Uani 1 1 d U . .
H31A H 0.2930 -0.0167 0.1598 0.139 Uiso 1 1 calc R . .
C32 C 0.3279(5) 0.0017(3) 0.2452(4) 0.074(2) Uani 1 1 d U . .
C33 C 0.2670(4) -0.0203(3) 0.2571(4) 0.059(2) Uani 1 1 d U . .
H33A H 0.2370 -0.0394 0.2285 0.071 Uiso 1 1 calc R . .
C34 C 0.1868(5) -0.0373(3) 0.3683(4) 0.056(2) Uani 1 1 d U . .
C35 C 0.1292(4) -0.0659(3) 0.3818(4) 0.059(2) Uani 1 1 d U . .
C36 C 0.1218(5) -0.0692(4) 0.4388(4) 0.097(3) Uani 1 1 d U . .
H36A H 0.1523 -0.0513 0.4682 0.116 Uiso 1 1 calc R . .
C37 C 0.0668(6) -0.1005(5) 0.4500(4) 0.112(3) Uani 1 1 d U . .
H37A H 0.0611 -0.1034 0.4872 0.135 Uiso 1 1 calc R . .
C38 C 0.0228(5) -0.1259(4) 0.4073(4) 0.094(3) Uani 1 1 d U . .
H38A H -0.0131 -0.1473 0.4140 0.112 Uiso 1 1 calc R . .
C39 C 0.0335(4) -0.1186(3) 0.3522(4) 0.068(2) Uani 1 1 d U . .
H39A H 0.0024 -0.1351 0.3222 0.081 Uiso 1 1 calc R . .
C40 C 0.1387(5) 0.1926(4) 0.2512(4) 0.066(2) Uani 1 1 d U . .
C41 C 0.0978(5) 0.2165(4) 0.2014(4) 0.098(3) Uani 1 1 d U . .
H41A H 0.0661 0.2434 0.2052 0.118 Uiso 1 1 calc R . .
C42 C 0.1030(6) 0.2019(5) 0.1494(5) 0.115(4) Uani 1 1 d U . .
H42A H 0.0750 0.2190 0.1180 0.138 Uiso 1 1 calc R . .
C43 C 0.1490(6) 0.1617(5) 0.1403(4) 0.111(3) Uani 1 1 d U . .
H43A H 0.1524 0.1519 0.1035 0.134 Uiso 1 1 calc R . .
C44 C 0.1897(5) 0.1367(4) 0.1882(4) 0.086(3) Uani 1 1 d U . .
H44A H 0.2208 0.1096 0.1834 0.103 Uiso 1 1 calc R . .
C45 C 0.1851(4) 0.1514(3) 0.2435(3) 0.061(2) Uani 1 1 d U . .
C46 C 0.2287(4) 0.1210(3) 0.2890(4) 0.056(2) Uani 1 1 d U . .
H46A H 0.2577 0.0947 0.2790 0.067 Uiso 1 1 calc R . .
C47 C 0.2802(4) 0.1127(3) 0.4351(4) 0.050(2) Uani 1 1 d U . .
C48 C 0.3296(4) 0.0825(3) 0.4794(4) 0.052(2) Uani 1 1 d U . .
C49 C 0.3482(5) 0.1007(3) 0.5350(4) 0.069(2) Uani 1 1 d U . .
H49A H 0.3276 0.1316 0.5469 0.083 Uiso 1 1 calc R . .
C50 C 0.3979(5) 0.0723(4) 0.5722(4) 0.090(3) Uani 1 1 d U . .
H50A H 0.4119 0.0839 0.6100 0.108 Uiso 1 1 calc R . .
C51 C 0.4269(5) 0.0267(4) 0.5536(4) 0.093(3) Uani 1 1 d U . .
H51A H 0.4612 0.0073 0.5785 0.111 Uiso 1 1 calc R . .
C52 C 0.4057(5) 0.0100(3) 0.4991(4) 0.078(3) Uani 1 1 d U . .
H52A H 0.4248 -0.0218 0.4872 0.094 Uiso 1 1 calc R . .
C53 C 0.1628(5) 0.4020(4) 0.4912(4) 0.074(3) Uani 1 1 d U . .
C54 C 0.1832(5) 0.4580(4) 0.5076(4) 0.087(3) Uani 1 1 d U . .
H54A H 0.1599 0.4784 0.5299 0.104 Uiso 1 1 calc R . .
C55 C 0.2347(6) 0.4797(4) 0.4907(4) 0.105(3) Uani 1 1 d U . .
H55A H 0.2477 0.5157 0.5019 0.126 Uiso 1 1 calc R . .
C56 C 0.2707(6) 0.4517(4) 0.4571(4) 0.100(3) Uani 1 1 d U . .
H56A H 0.3067 0.4686 0.4453 0.120 Uiso 1 1 calc R . .
C57 C 0.2524(5) 0.3983(4) 0.4415(4) 0.084(3) Uani 1 1 d U . .
H57A H 0.2772 0.3790 0.4194 0.101 Uiso 1 1 calc R . .
C58 C 0.1985(5) 0.3723(3) 0.4574(4) 0.064(2) Uani 1 1 d U . .
C59 C 0.1828(4) 0.3177(3) 0.4379(3) 0.061(2) Uani 1 1 d U . .
H59A H 0.2081 0.3031 0.4134 0.073 Uiso 1 1 calc R . .
C60 C 0.0773(4) 0.2104(3) 0.4395(3) 0.054(2) Uani 1 1 d U . .
C61 C 0.0608(4) 0.1540(3) 0.4141(3) 0.055(2) Uani 1 1 d U . .
C62 C 0.0022(5) 0.1292(4) 0.4198(4) 0.083(3) Uani 1 1 d U . .
H62A H -0.0270 0.1456 0.4400 0.100 Uiso 1 1 calc R . .
C63 C -0.0116(5) 0.0775(4) 0.3935(4) 0.105(3) Uani 1 1 d U . .
H63A H -0.0505 0.0581 0.3969 0.126 Uiso 1 1 calc R . .
C64 C 0.0321(5) 0.0553(4) 0.3627(4) 0.082(3) Uani 1 1 d U . .
H64A H 0.0232 0.0209 0.3453 0.099 Uiso 1 1 calc R . .
C65 C 0.0881(5) 0.0846(4) 0.3584(4) 0.069(2) Uani 1 1 d U . .
H65A H 0.1171 0.0704 0.3367 0.083 Uiso 1 1 calc R . .
C66 C 0.3148(5) 0.2080(3) 0.6493(4) 0.056(2) Uani 1 1 d U . .
C67 C 0.3837(5) 0.1934(3) 0.6604(4) 0.068(2) Uani 1 1 d U . .
H67A H 0.3999 0.1698 0.6911 0.081 Uiso 1 1 calc R . .
C68 C 0.4293(5) 0.2112(4) 0.6294(4) 0.079(3) Uani 1 1 d U . .
H68A H 0.4746 0.1996 0.6400 0.094 Uiso 1 1 calc R . .
C69 C 0.4095(5) 0.2460(4) 0.5827(4) 0.079(3) Uani 1 1 d U . .
H69A H 0.4402 0.2576 0.5613 0.094 Uiso 1 1 calc R . .
C70 C 0.3429(5) 0.2626(3) 0.5697(4) 0.069(2) Uani 1 1 d U . .
H70A H 0.3287 0.2864 0.5388 0.082 Uiso 1 1 calc R . .
C71 C 0.2947(4) 0.2456(3) 0.6004(4) 0.056(2) Uani 1 1 d U . .
C72 C 0.2261(5) 0.2671(3) 0.5816(3) 0.055(2) Uani 1 1 d U . .
H72A H 0.2184 0.2928 0.5520 0.066 Uiso 1 1 calc R . .
C73 C 0.0689(5) 0.2647(3) 0.6077(4) 0.057(2) Uani 1 1 d U . .
C74 C 0.0010(5) 0.2907(3) 0.5872(4) 0.065(2) Uani 1 1 d U . .
C75 C -0.0502(5) 0.2892(4) 0.6190(4) 0.087(3) Uani 1 1 d U . .
H75A H -0.0430 0.2691 0.6529 0.105 Uiso 1 1 calc R . .
C76 C -0.1090(6) 0.3165(5) 0.6007(5) 0.117(4) Uani 1 1 d U . .
H76A H -0.1422 0.3169 0.6221 0.140 Uiso 1 1 calc R . .
C77 C -0.1191(6) 0.3449(5) 0.5474(5) 0.123(4) Uani 1 1 d U . .
H77A H -0.1594 0.3642 0.5332 0.148 Uiso 1 1 calc R . .
C78 C -0.0683(5) 0.3435(4) 0.5172(5) 0.100(3) Uani 1 1 d U . .
H78A H -0.0760 0.3613 0.4820 0.120 Uiso 1 1 calc R . .
C79 C -0.2951(6) -0.0800(5) 0.1191(5) 0.150(5) Uani 1 1 d U . .
H79A H -0.3408 -0.0701 0.1212 0.225 Uiso 1 1 calc R . .
H79B H -0.2917 -0.1196 0.1170 0.225 Uiso 1 1 calc R . .
H79C H -0.2845 -0.0637 0.0857 0.225 Uiso 1 1 calc R . .
C80 C 0.1210(6) -0.0029(5) 0.1517(4) 0.125(4) Uani 1 1 d U . .
H80A H 0.1326 -0.0035 0.1151 0.187 Uiso 1 1 calc R . .
H80B H 0.1504 0.0225 0.1764 0.187 Uiso 1 1 calc R . .
H80C H 0.0743 0.0087 0.1471 0.187 Uiso 1 1 calc R . .
C81 C 0.4064(6) -0.0932(4) 0.3779(5) 0.146(5) Uani 1 1 d U . .
H81A H 0.4113 -0.1312 0.3898 0.219 Uiso 1 1 calc R . .
H81B H 0.4465 -0.0729 0.3960 0.219 Uiso 1 1 calc R . .
H81C H 0.4006 -0.0912 0.3371 0.219 Uiso 1 1 calc R . .
C82 C 0.3341(5) 0.2356(4) 0.3902(4) 0.104(3) Uani 1 1 d U . .
H82A H 0.3568 0.2669 0.3782 0.155 Uiso 1 1 calc R . .
H82B H 0.3507 0.2022 0.3764 0.155 Uiso 1 1 calc R . .
H82C H 0.3434 0.2347 0.4312 0.155 Uiso 1 1 calc R . .
C83 C 0.0117(6) 0.3834(5) 0.3852(5) 0.149(5) Uani 1 1 d U . .
H83A H -0.0216 0.3847 0.3496 0.223 Uiso 1 1 calc R . .
H83B H 0.0567 0.3869 0.3781 0.223 Uiso 1 1 calc R . .
H83C H 0.0036 0.4132 0.4093 0.223 Uiso 1 1 calc R . .
C84 C 0.2668(7) 0.2926(5) 0.7490(6) 0.172(6) Uani 1 1 d U . .
H84A H 0.2649 0.3253 0.7713 0.258 Uiso 1 1 calc R . .
H84B H 0.2916 0.3003 0.7201 0.258 Uiso 1 1 calc R . .
H84C H 0.2894 0.2636 0.7735 0.258 Uiso 1 1 calc R . .
C85 C 0.9678(7) 0.2270(5) 0.2924(5) 0.145(4) Uiso 1 1 d U . .
O19 O 1.0195(4) 0.2647(3) 0.3175(3) 0.132(3) Uiso 1 1 d U . .
C86 C 0.9456(9) 0.1513(7) 0.9583(7) 0.150(6) Uiso 0.75 1 d PU . .
O20 O 0.9405(4) 0.1068(4) 0.9212(4) 0.101(3) Uiso 0.75 1 d PU . .
O21 O 0.3565(11) 0.2825(9) 0.9431(9) 0.213(8) Uiso 0.50 1 d PU . .
C87 C 0.3369(11) 0.3446(10) 0.9213(9) 0.125(8) Uiso 0.50 1 d PU . .
C88 C 0.6798(5) 0.1541(4) 0.7759(4) 0.102(3) Uiso 1 1 d U . .
O22 O 0.7481(3) 0.1660(2) 0.8034(3) 0.097(2) Uiso 1 1 d U . .
C89 C 0.4939(5) 0.0878(4) 0.3997(4) 0.099(3) Uiso 1 1 d U . .
O23 O 0.4844(6) 0.1300(5) 0.4337(5) 0.165(5) Uiso 0.70 1 d PU . .
O23' O 0.5559(16) 0.1143(12) 0.3889(12) 0.174(11) Uiso 0.30 1 d PU . .
C90 C 0.0437(11) 0.4605(8) 0.5926(8) 0.103(7) Uiso 0.50 1 d PU . .
O24 O 0.0899(6) 0.4225(4) 0.6094(4) 0.072(3) Uiso 0.50 1 d PU . .
C91 C 0.2317(6) 0.8126(5) 0.4012(5) 0.139(4) Uiso 1 1 d U . .
O25 O 0.2544(3) 0.8497(3) 0.3605(3) 0.109(2) Uiso 1 1 d U . .
C92 C 0.0964(12) 0.3594(9) 0.7348(9) 0.206(9) Uiso 0.75 1 d PU . .
O26 O 0.1396(7) 0.3687(5) 0.7024(6) 0.194(5) Uiso 0.75 1 d PU . .
O27 O 0.0571(4) 0.0513(3) 0.9433(3) 0.133(3) Uiso 1 1 d U . .
C93 C 0.0694(9) -0.0045(8) 0.9595(7) 0.151(6) Uiso 0.75 1 d PU A 1
C93' C 0.0885(16) 0.0370(13) 0.9910(14) 0.062(9) Uiso 0.25 1 d PU A 2
C94 C 0.3292(8) 0.0556(7) 0.7152(7) 0.195(6) Uiso 1 1 d U . .
O28 O 0.3073(4) 0.1000(3) 0.7479(3) 0.143(3) Uiso 1 1 d U . .
O1W O 0.2841(14) -0.0785(10) 0.5667(11) 0.277(12) Uiso 0.50 1 d P . .

loop_
_atom_site_aniso_label
_atom_site_aniso_U_11
_atom_site_aniso_U_22
_atom_site_aniso_U_33
_atom_site_aniso_U_23
_atom_site_aniso_U_13
_atom_site_aniso_U_12
Ni1 0.0691(8) 0.0682(7) 0.0521(7) 0.0123(6) 0.0185(6) -0.0020(6)
Ni2 0.0610(7) 0.0501(6) 0.0474(6) -0.0071(5) 0.0169(6) -0.0074(5)
Ni3 0.0594(7) 0.0487(7) 0.0677(8) -0.0119(6) 0.0083(6) -0.0022(5)
Ni4 0.0606(7) 0.0515(6) 0.0506(7) 0.0017(5) 0.0206(6) 0.0037(5)
Ni5 0.0716(8) 0.0521(7) 0.0667(8) 0.0048(6) 0.0321(7) 0.0097(6)
Ni6 0.0692(8) 0.0526(7) 0.0522(7) 0.0003(5) 0.0214(6) -0.0065(5)
O1 0.086(5) 0.104(5) 0.045(4) 0.005(4) 0.014(3) -0.017(4)
O2 0.088(4) 0.055(4) 0.066(4) 0.003(3) 0.030(3) -0.006(3)
O3 0.060(4) 0.045(3) 0.072(4) -0.011(3) 0.011(3) 0.000(3)
O4 0.077(4) 0.051(3) 0.058(4) -0.002(3) 0.013(3) -0.007(3)
O5 0.064(4) 0.076(4) 0.106(5) -0.038(4) 0.028(4) -0.015(3)
O6 0.085(4) 0.062(4) 0.044(3) -0.014(3) 0.012(3) -0.017(3)
O7 0.071(4) 0.074(4) 0.050(4) 0.015(3) 0.014(3) 0.019(3)
O8 0.067(4) 0.050(3) 0.048(3) 0.000(3) 0.015(3) 0.005(3)
O9 0.103(5) 0.048(4) 0.091(4) -0.004(3) 0.049(4) 0.006(3)
O10 0.066(4) 0.070(4) 0.068(4) -0.007(3) 0.032(3) -0.001(3)
O11 0.070(4) 0.076(4) 0.061(4) 0.008(3) 0.020(3) -0.015(3)
O12 0.084(4) 0.074(4) 0.056(4) 0.012(3) 0.040(3) 0.004(3)
O13 0.085(5) 0.113(5) 0.090(5) 0.018(4) 0.021(4) 0.019(4)
O14 0.102(5) 0.076(4) 0.060(4) -0.004(3) 0.037(4) -0.014(4)
O15 0.090(5) 0.069(4) 0.127(6) -0.020(4) 0.005(4) 0.006(4)
O16 0.069(4) 0.059(4) 0.079(4) 0.017(3) 0.033(4) 0.006(3)
O17 0.094(5) 0.104(5) 0.093(5) 0.040(4) 0.022(4) 0.012(4)
O18 0.110(6) 0.072(4) 0.079(4) -0.015(3) 0.026(4) -0.025(4)
N1 0.062(5) 0.056(4) 0.047(4) 0.000(4) 0.013(4) -0.004(3)
N2 0.073(5) 0.048(4) 0.049(4) 0.001(3) 0.021(4) 0.000(3)
N3 0.059(4) 0.057(4) 0.039(4) 0.006(3) 0.020(4) -0.005(3)
N4 0.054(4) 0.045(4) 0.061(4) -0.001(4) 0.015(4) -0.005(3)
N5 0.062(5) 0.047(4) 0.049(4) 0.003(3) 0.015(4) 0.000(4)
N6 0.066(5) 0.068(5) 0.066(5) 0.024(4) 0.017(4) 0.018(4)
N7 0.060(5) 0.050(4) 0.060(4) -0.002(4) 0.023(4) -0.008(3)
N8 0.056(4) 0.048(4) 0.051(4) -0.005(3) 0.018(4) -0.014(3)
N9 0.058(5) 0.044(4) 0.060(4) -0.004(3) 0.016(4) -0.010(3)
N10 0.049(4) 0.052(4) 0.047(4) -0.003(3) 0.018(4) 0.004(3)
N11 0.056(4) 0.045(4) 0.048(4) -0.002(3) 0.010(4) 0.001(3)
N12 0.071(5) 0.046(4) 0.066(5) -0.011(4) 0.002(4) -0.003(4)
N13 0.067(5) 0.047(4) 0.054(4) 0.005(3) 0.021(4) -0.002(3)
N14 0.060(4) 0.052(4) 0.052(4) -0.003(3) 0.025(4) 0.000(3)
N15 0.060(5) 0.062(5) 0.049(4) 0.002(4) 0.026(4) -0.003(4)
N16 0.045(4) 0.049(4) 0.056(4) -0.002(3) 0.022(4) -0.006(3)
N17 0.061(5) 0.057(4) 0.065(5) 0.006(3) 0.040(4) 0.002(4)
N18 0.078(5) 0.061(5) 0.083(5) -0.003(4) 0.035(5) 0.012(4)
C1 0.088(6) 0.111(7) 0.043(6) -0.013(6) 0.011(5) -0.038(6)
C2 0.178(9) 0.137(9) 0.044(6) -0.028(6) 0.023(6) -0.074(8)
C3 0.220(10) 0.158(10) 0.052(7) -0.025(7) 0.025(7) -0.090(9)
C4 0.202(10) 0.128(9) 0.069(7) -0.031(7) 0.024(8) -0.076(8)
C5 0.147(8) 0.114(8) 0.057(6) -0.022(6) 0.014(6) -0.055(7)
C6 0.086(6) 0.084(6) 0.043(5) -0.015(5) 0.014(5) -0.034(5)
C7 0.067(6) 0.071(6) 0.055(6) 0.009(5) 0.011(5) -0.015(5)
C8 0.070(5) 0.049(5) 0.055(5) 0.003(5) 0.024(5) -0.006(4)
C9 0.083(6) 0.054(5) 0.053(5) 0.004(4) 0.029(5) -0.014(4)
C10 0.143(8) 0.061(6) 0.057(6) -0.002(5) 0.048(6) -0.023(5)
C11 0.154(8) 0.076(7) 0.075(7) -0.021(6) 0.047(7) -0.025(6)
C12 0.114(7) 0.082(7) 0.056(6) -0.008(5) 0.032(5) -0.021(6)
C13 0.083(6) 0.056(5) 0.055(6) 0.001(5) 0.018(5) -0.014(4)
C14 0.068(6) 0.053(5) 0.060(5) -0.011(4) 0.029(5) -0.003(5)
C15 0.073(6) 0.054(6) 0.079(6) -0.012(5) 0.030(5) 0.004(5)
C16 0.094(7) 0.047(5) 0.104(7) -0.010(5) 0.044(6) 0.005(5)
C17 0.088(7) 0.061(6) 0.132(8) -0.030(6) 0.038(7) -0.022(6)
C18 0.067(6) 0.056(6) 0.109(7) -0.014(5) 0.022(6) -0.009(5)
C19 0.048(5) 0.046(5) 0.077(6) -0.013(4) 0.021(5) -0.011(4)
C20 0.056(5) 0.062(6) 0.060(5) -0.006(5) 0.013(4) -0.012(5)
C21 0.063(6) 0.061(5) 0.041(5) 0.005(4) 0.015(4) 0.000(5)
C22 0.080(6) 0.060(6) 0.060(5) 0.014(5) 0.019(5) 0.002(5)
C23 0.114(8) 0.064(6) 0.099(7) 0.028(6) 0.000(6) 0.012(6)
C24 0.137(10) 0.086(8) 0.137(9) 0.041(7) -0.001(8) 0.000(7)
C25 0.129(9) 0.085(7) 0.129(9) 0.051(7) -0.005(8) 0.023(7)
C26 0.099(8) 0.083(7) 0.099(7) 0.030(6) 0.009(6) 0.001(6)
C27 0.075(6) 0.072(6) 0.114(7) -0.044(6) 0.051(7) -0.018(5)
C28 0.096(7) 0.138(8) 0.150(9) -0.076(8) 0.079(8) -0.058(6)
C29 0.138(9) 0.184(10) 0.171(11) -0.072(9) 0.095(9) -0.094(8)
C30 0.149(10) 0.183(10) 0.145(10) -0.058(8) 0.103(8) -0.063(8)
C31 0.113(8) 0.119(8) 0.136(9) -0.045(7) 0.072(7) -0.043(6)
C32 0.075(6) 0.081(6) 0.082(6) -0.026(5) 0.053(6) -0.018(5)
C33 0.061(6) 0.062(5) 0.060(6) -0.011(4) 0.028(5) -0.012(4)
C34 0.072(6) 0.045(5) 0.052(5) -0.006(4) 0.013(5) -0.004(4)
C35 0.071(6) 0.055(5) 0.055(5) -0.003(4) 0.024(5) -0.019(4)
C36 0.123(8) 0.111(7) 0.060(6) -0.021(5) 0.030(6) -0.063(6)
C37 0.140(9) 0.156(9) 0.058(6) -0.010(6) 0.058(7) -0.049(7)
C38 0.104(8) 0.116(8) 0.067(7) -0.011(6) 0.031(6) -0.040(6)
C39 0.077(6) 0.066(6) 0.057(6) -0.013(5) 0.010(5) -0.017(5)
C40 0.081(6) 0.071(6) 0.047(5) 0.015(5) 0.017(5) 0.013(5)
C41 0.125(8) 0.114(7) 0.049(6) 0.012(6) 0.005(6) 0.037(6)
C42 0.146(9) 0.130(9) 0.064(7) 0.012(7) 0.010(7) 0.042(7)
C43 0.160(10) 0.127(9) 0.048(6) 0.004(6) 0.025(7) 0.014(7)
C44 0.122(8) 0.089(7) 0.049(6) -0.002(5) 0.024(6) 0.010(6)
C45 0.081(6) 0.058(5) 0.042(5) 0.006(4) 0.011(5) 0.006(4)
C46 0.062(6) 0.056(5) 0.054(5) 0.002(5) 0.022(5) 0.004(4)
C47 0.053(5) 0.045(5) 0.058(5) -0.001(4) 0.022(5) -0.001(4)
C48 0.057(5) 0.039(5) 0.057(5) -0.004(4) 0.006(4) -0.007(4)
C49 0.084(6) 0.053(5) 0.062(6) -0.008(5) -0.001(5) 0.001(5)
C50 0.113(8) 0.074(7) 0.066(6) -0.004(5) -0.015(6) 0.007(6)
C51 0.110(8) 0.068(7) 0.081(7) 0.008(6) -0.018(6) 0.017(6)
C52 0.097(7) 0.053(5) 0.069(6) -0.001(5) -0.015(6) 0.016(5)
C53 0.088(7) 0.071(6) 0.069(6) 0.012(5) 0.031(5) -0.011(5)
C54 0.120(8) 0.056(6) 0.098(7) -0.012(5) 0.054(6) -0.023(5)
C55 0.158(10) 0.078(7) 0.096(7) -0.016(6) 0.066(7) -0.043(7)
C56 0.140(9) 0.089(7) 0.085(7) -0.001(6) 0.057(6) -0.053(6)
C57 0.116(8) 0.088(7) 0.066(6) -0.009(5) 0.058(6) -0.021(6)
C58 0.086(6) 0.060(5) 0.062(5) -0.007(4) 0.051(5) -0.004(5)
C59 0.084(6) 0.050(5) 0.059(5) -0.002(4) 0.040(5) 0.003(5)
C60 0.062(6) 0.059(5) 0.047(5) 0.000(4) 0.023(5) 0.004(4)
C61 0.065(6) 0.055(5) 0.050(5) 0.001(4) 0.026(5) -0.008(4)
C62 0.099(7) 0.083(6) 0.085(6) -0.021(5) 0.058(6) -0.028(5)
C63 0.114(8) 0.097(7) 0.117(8) -0.026(6) 0.055(7) -0.058(6)
C64 0.097(7) 0.083(6) 0.083(6) -0.029(5) 0.052(6) -0.019(6)
C65 0.079(7) 0.069(6) 0.068(6) -0.008(5) 0.033(5) -0.011(5)
C66 0.055(6) 0.055(5) 0.057(5) -0.018(4) 0.007(5) -0.004(4)
C67 0.066(6) 0.066(6) 0.068(6) -0.011(5) 0.008(5) -0.010(5)
C68 0.054(6) 0.082(7) 0.100(7) -0.025(6) 0.017(6) -0.002(5)
C69 0.068(7) 0.079(7) 0.096(7) -0.015(6) 0.031(6) -0.018(5)
C70 0.069(6) 0.066(6) 0.078(6) -0.014(5) 0.030(6) -0.007(5)
C71 0.055(5) 0.054(5) 0.060(5) -0.026(4) 0.018(5) -0.015(4)
C72 0.064(6) 0.052(5) 0.050(5) -0.002(4) 0.013(5) 0.000(4)
C73 0.067(6) 0.052(5) 0.056(5) -0.008(4) 0.024(5) 0.004(4)
C74 0.079(6) 0.061(5) 0.067(6) -0.002(5) 0.040(5) 0.008(5)
C75 0.077(7) 0.105(7) 0.099(7) 0.028(6) 0.057(6) 0.027(5)
C76 0.082(7) 0.150(9) 0.133(9) 0.036(7) 0.055(7) 0.047(7)
C77 0.081(7) 0.167(9) 0.139(9) 0.041(8) 0.062(7) 0.064(7)
C78 0.083(7) 0.114(7) 0.112(8) 0.028(6) 0.038(7) 0.046(6)
C79 0.104(10) 0.206(14) 0.129(11) 0.025(10) 0.001(9) -0.022(9)
C80 0.143(10) 0.137(10) 0.115(9) 0.016(8) 0.073(8) -0.023(8)
C81 0.100(9) 0.131(10) 0.186(12) -0.071(9) -0.011(9) 0.034(8)
C82 0.063(7) 0.122(9) 0.125(9) 0.044(7) 0.021(7) -0.006(6)
C83 0.165(12) 0.128(11) 0.150(11) 0.069(9) 0.028(9) 0.020(9)
C84 0.178(14) 0.143(12) 0.203(14) -0.067(10) 0.057(12) -0.066(10)

loop_
_atom_type_symbol
_atom_type_description
_atom_type_scat_dispersion_real
_atom_type_scat_dispersion_imag
_atom_type_scat_source
C C 0.0033 0.0016 'International Tables Vol C Tables 4.2.6.8 and 6.1.1.4'
H H 0.0000 0.0000 'International Tables Vol C Tables 4.2.6.8 and 6.1.1.4'
N N 0.0061 0.0033 'International Tables Vol C Tables 4.2.6.8 and 6.1.1.4'
O O 0.0106 0.0060 'International Tables Vol C Tables 4.2.6.8 and 6.1.1.4'
Ni Ni 0.3393 1.1124 'International Tables Vol C Tables 4.2.6.8 and 6.1.1.4'

loop_
_geom_angle_atom_site_label_1
_geom_angle_atom_site_label_2
_geom_angle_atom_site_label_3
_geom_angle
_geom_angle_site_symmetry_1
_geom_angle_site_symmetry_3
_geom_angle_publ_flag
O1 Ni1 N1 93.0(3) . . ?
O1 Ni1 N6 99.4(3) . . ?
N1 Ni1 N6 167.5(3) . . ?
O1 Ni1 O2 170.6(2) . . ?
N1 Ni1 O2 78.3(2) . . ?
N6 Ni1 O2 89.3(2) . . ?
O1 Ni1 N5 94.7(2) . . ?
N1 Ni1 N5 101.9(2) . . ?
N6 Ni1 N5 78.0(3) . . ?
O2 Ni1 N5 90.6(2) . . ?
O1 Ni1 O13 90.6(2) . . ?
N1 Ni1 O13 86.8(2) . . ?
N6 Ni1 O13 92.3(3) . . ?
O2 Ni1 O13 85.4(2) . . ?
N5 Ni1 O13 169.6(3) . . ?
N4 Ni2 O3 91.8(2) . . ?
N4 Ni2 O4 78.2(3) . . ?
O3 Ni2 O4 168.3(2) . . ?
N4 Ni2 N8 169.4(3) . . ?
O3 Ni2 N8 95.0(2) . . ?
O4 Ni2 N8 95.8(2) . . ?
N4 Ni2 N9 92.3(3) . . ?
O3 Ni2 N9 93.3(2) . . ?
O4 Ni2 N9 93.1(2) . . ?
N8 Ni2 N9 79.2(3) . . ?
N4 Ni2 O14 87.6(2) . . ?
O3 Ni2 O14 89.6(2) . . ?
O4 Ni2 O14 84.1(2) . . ?
N8 Ni2 O14 100.5(2) . . ?
N9 Ni2 O14 177.1(2) . . ?
O5 Ni3 N7 91.3(3) . . ?
O5 Ni3 O6 169.5(2) . . ?
N7 Ni3 O6 79.5(2) . . ?
O5 Ni3 N11 96.7(2) . . ?
N7 Ni3 N11 102.5(3) . . ?
O6 Ni3 N11 90.4(2) . . ?
O5 Ni3 N12 99.9(3) . . ?
N7 Ni3 N12 168.4(3) . . ?
O6 Ni3 N12 89.1(2) . . ?
N11 Ni3 N12 79.0(3) . . ?
O5 Ni3 O15 90.3(2) . . ?
N7 Ni3 O15 85.9(2) . . ?
O6 Ni3 O15 83.9(2) . . ?
N11 Ni3 O15 168.8(3) . . ?
N12 Ni3 O15 91.2(2) . . ?
N10 Ni4 O7 91.0(3) . . ?
N10 Ni4 O8 79.5(2) . . ?
O7 Ni4 O8 169.9(2) . . ?
N10 Ni4 N15 93.4(3) . . ?
O7 Ni4 N15 90.2(2) . . ?
O8 Ni4 N15 93.7(2) . . ?
N10 Ni4 N14 169.2(2) . . ?
O7 Ni4 N14 96.7(2) . . ?
O8 Ni4 N14 93.2(2) . . ?
N15 Ni4 N14 79.0(3) . . ?
N10 Ni4 O16 86.4(2) . . ?
O7 Ni4 O16 87.6(2) . . ?
O8 Ni4 O16 88.5(2) . . ?
N15 Ni4 O16 177.7(2) . . ?
N14 Ni4 O16 101.5(2) . . ?
O9 Ni5 N13 91.4(3) . . ?
O9 Ni5 O10 169.6(2) . . ?
N13 Ni5 O10 79.1(2) . . ?
O9 Ni5 N18 97.8(2) . . ?
N13 Ni5 N18 170.5(3) . . ?
O10 Ni5 N18 91.5(2) . . ?
O9 Ni5 N17 95.1(2) . . ?
N13 Ni5 N17 103.2(3) . . ?
O10 Ni5 N17 91.3(2) . . ?
N18 Ni5 N17 78.4(3) . . ?
O9 Ni5 O17 91.4(2) . . ?
N13 Ni5 O17 84.7(2) . . ?
O10 Ni5 O17 83.6(2) . . ?
N18 Ni5 O17 92.7(3) . . ?
N17 Ni5 O17 169.6(3) . . ?
O11 Ni6 N16 92.0(3) . . ?
O11 Ni6 O12 169.6(2) . . ?
N16 Ni6 O12 79.1(2) . . ?
O11 Ni6 N3 87.4(2) . 3_556 ?
N16 Ni6 N3 92.0(2) . 3_556 ?
O12 Ni6 N3 98.1(2) . 3_556 ?
O11 Ni6 N2 96.3(2) . 3_556 ?
N16 Ni6 N2 168.1(3) . 3_556 ?
O12 Ni6 N2 93.4(2) . 3_556 ?
N3 Ni6 N2 79.8(3) 3_556 3_556 ?
O11 Ni6 O18 89.2(2) . . ?
N16 Ni6 O18 88.5(2) . . ?
O12 Ni6 O18 85.4(2) . . ?
N3 Ni6 O18 176.5(3) 3_556 . ?
N2 Ni6 O18 100.3(2) 3_556 . ?
C1 O1 Ni1 126.9(6) . . ?
C8 O2 Ni1 110.7(5) . . ?
C14 O3 Ni2 124.7(5) . . ?
C21 O4 Ni2 109.0(5) . . ?
C27 O5 Ni3 127.8(6) . . ?
C34 O6 Ni3 110.0(5) . . ?
C40 O7 Ni4 126.9(5) . . ?
C47 O8 Ni4 108.8(5) . . ?
C53 O9 Ni5 126.2(5) . . ?
C60 O10 Ni5 109.4(5) . . ?
C66 O11 Ni6 127.8(5) . . ?
C73 O12 Ni6 108.7(5) . . ?
C79 O13 Ni1 123.1(7) . . ?
C79 O13 H13B 118.4 . . ?
Ni1 O13 H13B 118.4 . . ?
C80 O14 Ni2 122.3(5) . . ?
C80 O14 H14A 118.8 . . ?
Ni2 O14 H14A 118.8 . . ?
C81 O15 Ni3 127.3(7) . . ?
C81 O15 H15B 116.3 . . ?
Ni3 O15 H15B 116.3 . . ?
C82 O16 Ni4 129.8(5) . . ?
C82 O16 H16B 115.1 . . ?
Ni4 O16 H16B 115.1 . . ?
C83 O17 Ni5 125.4(7) . . ?
C83 O17 H17B 117.3 . . ?
Ni5 O17 H17B 117.3 . . ?
C84 O18 Ni6 124.6(7) . . ?
C84 O18 H18B 117.7 . . ?
Ni6 O18 H18B 117.7 . . ?
C7 N1 N2 119.1(7) . . ?
C7 N1 Ni1 125.5(6) . . ?
N2 N1 Ni1 115.3(5) . . ?
C8 N2 N1 109.8(6) . . ?
C8 N2 Ni6 114.1(5) . 3_556 ?
N1 N2 Ni6 136.0(5) . 3_556 ?
C13 N3 C9 119.2(7) . . ?
C13 N3 Ni6 127.6(5) . 3_556 ?
C9 N3 Ni6 112.6(5) . 3_556 ?
C20 N4 N5 117.2(7) . . ?
C20 N4 Ni2 125.9(6) . . ?
N5 N4 Ni2 116.6(5) . . ?
C21 N5 N4 109.5(7) . . ?
C21 N5 Ni1 111.3(6) . . ?
N4 N5 Ni1 134.5(5) . . ?
C26 N6 C22 119.5(9) . . ?
C26 N6 Ni1 127.1(7) . . ?
C22 N6 Ni1 113.0(6) . . ?
C33 N7 N8 117.3(7) . . ?
C33 N7 Ni3 127.5(6) . . ?
N8 N7 Ni3 114.5(5) . . ?
C34 N8 N7 109.9(7) . . ?
C34 N8 Ni2 114.7(6) . . ?
N7 N8 Ni2 135.4(5) . . ?
C39 N9 C35 117.4(7) . . ?
C39 N9 Ni2 129.7(6) . . ?
C35 N9 Ni2 112.9(5) . . ?
C46 N10 N11 118.3(6) . . ?
C46 N10 Ni4 127.2(6) . . ?
N11 N10 Ni4 114.2(4) . . ?
C47 N11 N10 111.0(6) . . ?
C47 N11 Ni3 112.6(5) . . ?
N10 N11 Ni3 133.3(5) . . ?
C52 N12 C48 118.9(7) . . ?
C52 N12 Ni3 128.6(6) . . ?
C48 N12 Ni3 112.0(6) . . ?
C59 N13 N14 117.1(7) . . ?
C59 N13 Ni5 127.1(6) . . ?
N14 N13 Ni5 115.6(5) . . ?
C60 N14 N13 108.5(6) . . ?
C60 N14 Ni4 114.9(5) . . ?
N13 N14 Ni4 136.6(5) . . ?
C61 N15 C65 119.5(7) . . ?
C61 N15 Ni4 113.9(6) . . ?
C65 N15 Ni4 126.4(6) . . ?
C72 N16 N17 116.1(7) . . ?
C72 N16 Ni6 127.9(6) . . ?
N17 N16 Ni6 115.8(5) . . ?
C73 N17 N16 108.9(7) . . ?
C73 N17 Ni5 113.6(6) . . ?
N16 N17 Ni5 134.3(5) . . ?
C78 N18 C74 117.4(8) . . ?
C78 N18 Ni5 128.4(7) . . ?
C74 N18 Ni5 114.0(6) . . ?
O1 C1 C2 119.7(9) . . ?
O1 C1 C6 123.4(8) . . ?
C2 C1 C6 116.9(10) . . ?
C3 C2 C1 123.4(11) . . ?
C3 C2 H2A 118.3 . . ?
C1 C2 H2A 118.3 . . ?
C2 C3 C4 119.7(11) . . ?
C2 C3 H3A 120.2 . . ?
C4 C3 H3A 120.2 . . ?
C3 C4 C5 120.8(11) . . ?
C3 C4 H4A 119.6 . . ?
C5 C4 H4A 119.6 . . ?
C6 C5 C4 120.3(10) . . ?
C6 C5 H5A 119.9 . . ?
C4 C5 H5A 119.9 . . ?
C5 C6 C1 118.7(9) . . ?
C5 C6 C7 115.7(8) . . ?
C1 C6 C7 125.6(8) . . ?
N1 C7 C6 125.3(8) . . ?
N1 C7 H7A 117.3 . . ?
C6 C7 H7A 117.3 . . ?
O2 C8 N2 125.8(8) . . ?
O2 C8 C9 118.0(7) . . ?
N2 C8 C9 116.2(7) . . ?
N3 C9 C10 121.3(8) . . ?
N3 C9 C8 117.0(7) . . ?
C10 C9 C8 121.6(7) . . ?
C9 C10 C11 120.1(8) . . ?
C9 C10 H10A 120.0 . . ?
C11 C10 H10A 120.0 . . ?
C10 C11 C12 119.6(9) . . ?
C10 C11 H11A 120.2 . . ?
C12 C11 H11A 120.2 . . ?
C11 C12 C13 117.0(8) . . ?
C11 C12 H12A 121.5 . . ?
C13 C12 H12A 121.5 . . ?
N3 C13 C12 122.8(8) . . ?
N3 C13 H13A 118.6 . . ?
C12 C13 H13A 118.6 . . ?
O3 C14 C19 124.2(7) . . ?
O3 C14 C15 117.9(8) . . ?
C19 C14 C15 117.9(8) . . ?
C16 C15 C14 121.4(9) . . ?
C16 C15 H15A 119.3 . . ?
C14 C15 H15A 119.3 . . ?
C15 C16 C17 119.9(9) . . ?
C15 C16 H16A 120.0 . . ?
C17 C16 H16A 120.0 . . ?
C18 C17 C16 120.4(9) . . ?
C18 C17 H17A 119.8 . . ?
C16 C17 H17A 119.8 . . ?
C17 C18 C19 121.4(9) . . ?
C17 C18 H18A 119.3 . . ?
C19 C18 H18A 119.3 . . ?
C14 C19 C18 118.7(8) . . ?
C14 C19 C20 124.2(7) . . ?
C18 C19 C20 117.0(8) . . ?
N4 C20 C19 126.8(8) . . ?
N4 C20 H20A 116.6 . . ?
C19 C20 H20A 116.6 . . ?
O4 C21 N5 126.5(8) . . ?
O4 C21 C22 119.7(8) . . ?
N5 C21 C22 113.8(8) . . ?
N6 C22 C23 125.2(9) . . ?
N6 C22 C21 116.0(8) . . ?
C23 C22 C21 118.6(9) . . ?
C24 C23 C22 115.8(10) . . ?
C24 C23 H23A 122.1 . . ?
C22 C23 H23A 122.1 . . ?
C25 C24 C23 120.4(12) . . ?
C25 C24 H24A 119.8 . . ?
C23 C24 H24A 119.8 . . ?
C24 C25 C26 120.1(11) . . ?
C24 C25 H25A 120.0 . . ?
C26 C25 H25A 120.0 . . ?
N6 C26 C25 119.0(10) . . ?
N6 C26 H26A 120.5 . . ?
C25 C26 H26A 120.5 . . ?
O5 C27 C28 120.7(11) . . ?
O5 C27 C32 123.3(9) . . ?
C28 C27 C32 116.0(10) . . ?
C29 C28 C27 123.4(12) . . ?
C29 C28 H28A 118.3 . . ?
C27 C28 H28A 118.3 . . ?
C28 C29 C30 121.6(11) . . ?
C28 C29 H29A 119.2 . . ?
C30 C29 H29A 119.2 . . ?
C29 C30 C31 117.0(11) . . ?
C29 C30 H30A 121.5 . . ?
C31 C30 H30A 121.5 . . ?
C30 C31 C32 121.8(11) . . ?
C30 C31 H31A 119.1 . . ?
C32 C31 H31A 119.1 . . ?
C33 C32 C27 126.7(9) . . ?
C33 C32 C31 113.5(9) . . ?
C27 C32 C31 119.8(9) . . ?
N7 C33 C32 122.6(8) . . ?
N7 C33 H33A 118.7 . . ?
C32 C33 H33A 118.7 . . ?
O6 C34 N8 126.0(8) . . ?
O6 C34 C35 118.7(8) . . ?
N8 C34 C35 115.2(8) . . ?
N9 C35 C36 121.8(7) . . ?
N9 C35 C34 117.7(8) . . ?
C36 C35 C34 120.5(8) . . ?
C35 C36 C37 118.1(9) . . ?
C35 C36 H36A 121.0 . . ?
C37 C36 H36A 121.0 . . ?
C38 C37 C36 120.6(9) . . ?
C38 C37 H37A 119.7 . . ?
C36 C37 H37A 119.7 . . ?
C37 C38 C39 116.6(9) . . ?
C37 C38 H38A 121.7 . . ?
C39 C38 H38A 121.7 . . ?
N9 C39 C38 125.4(8) . . ?
N9 C39 H39A 117.3 . . ?
C38 C39 H39A 117.3 . . ?
O7 C40 C45 124.6(8) . . ?
O7 C40 C41 118.4(8) . . ?
C45 C40 C41 117.0(8) . . ?
C42 C41 C40 122.4(10) . . ?
C42 C41 H41A 118.8 . . ?
C40 C41 H41A 118.8 . . ?
C41 C42 C43 122.1(10) . . ?
C41 C42 H42A 119.0 . . ?
C43 C42 H42A 119.0 . . ?
C42 C43 C44 117.4(10) . . ?
C42 C43 H43A 121.3 . . ?
C44 C43 H43A 121.3 . . ?
C43 C44 C45 121.5(9) . . ?
C43 C44 H44A 119.2 . . ?
C45 C44 H44A 119.2 . . ?
C44 C45 C40 119.6(8) . . ?
C44 C45 C46 115.5(8) . . ?
C40 C45 C46 124.8(8) . . ?
N10 C46 C45 125.0(8) . . ?
N10 C46 H46A 117.5 . . ?
C45 C46 H46A 117.5 . . ?
O8 C47 N11 126.3(8) . . ?
O8 C47 C48 118.7(8) . . ?
N11 C47 C48 115.1(7) . . ?
N12 C48 C49 121.5(8) . . ?
N12 C48 C47 116.3(7) . . ?
C49 C48 C47 122.2(8) . . ?
C50 C49 C48 118.2(8) . . ?
C50 C49 H49A 120.9 . . ?
C48 C49 H49A 120.9 . . ?
C49 C50 C51 119.5(9) . . ?
C49 C50 H50A 120.2 . . ?
C51 C50 H50A 120.2 . . ?
C52 C51 C50 119.7(9) . . ?
C52 C51 H51A 120.1 . . ?
C50 C51 H51A 120.1 . . ?
N12 C52 C51 122.1(9) . . ?
N12 C52 H52A 118.9 . . ?
C51 C52 H52A 118.9 . . ?
O9 C53 C58 124.4(9) . . ?
O9 C53 C54 116.4(9) . . ?
C58 C53 C54 119.2(9) . . ?
C55 C54 C53 119.4(9) . . ?
C55 C54 H54A 120.3 . . ?
C53 C54 H54A 120.3 . . ?
C54 C55 C56 122.8(10) . . ?
C54 C55 H55A 118.6 . . ?
C56 C55 H55A 118.6 . . ?
C57 C56 C55 118.7(9) . . ?
C57 C56 H56A 120.6 . . ?
C55 C56 H56A 120.6 . . ?
C56 C57 C58 122.1(9) . . ?
C56 C57 H57A 119.0 . . ?
C58 C57 H57A 119.0 . . ?
C57 C58 C53 117.8(9) . . ?
C57 C58 C59 117.6(8) . . ?
C53 C58 C59 124.6(8) . . ?
N13 C59 C58 126.1(8) . . ?
N13 C59 H59A 116.9 . . ?
C58 C59 H59A 116.9 . . ?
O10 C60 N14 127.3(8) . . ?
O10 C60 C61 118.0(8) . . ?
N14 C60 C61 114.7(7) . . ?
N15 C61 C62 124.0(8) . . ?
N15 C61 C60 117.3(7) . . ?
C62 C61 C60 118.5(8) . . ?
C61 C62 C63 115.9(8) . . ?
C61 C62 H62A 122.0 . . ?
C63 C62 H62A 122.0 . . ?
C64 C63 C62 120.3(9) . . ?
C64 C63 H63A 119.9 . . ?
C62 C63 H63A 119.9 . . ?
C65 C64 C63 118.6(9) . . ?
C65 C64 H64A 120.7 . . ?
C63 C64 H64A 120.7 . . ?
N15 C65 C64 121.5(8) . . ?
N15 C65 H65A 119.2 . . ?
C64 C65 H65A 119.2 . . ?
O11 C66 C67 122.7(9) . . ?
O11 C66 C71 124.3(8) . . ?
C67 C66 C71 113.0(8) . . ?
C68 C67 C66 124.9(9) . . ?
C68 C67 H67A 117.5 . . ?
C66 C67 H67A 117.5 . . ?
C67 C68 C69 121.5(9) . . ?
C67 C68 H68A 119.2 . . ?
C69 C68 H68A 119.2 . . ?
C70 C69 C68 116.9(9) . . ?
C70 C69 H69A 121.5 . . ?
C68 C69 H69A 121.5 . . ?
C69 C70 C71 123.4(9) . . ?
C69 C70 H70A 118.3 . . ?
C71 C70 H70A 118.3 . . ?
C70 C71 C72 116.9(9) . . ?
C70 C71 C66 120.3(8) . . ?
C72 C71 C66 122.8(8) . . ?
N16 C72 C71 125.1(8) . . ?
N16 C72 H72A 117.5 . . ?
C71 C72 H72A 117.5 . . ?
O12 C73 N17 127.3(8) . . ?
O12 C73 C74 118.4(8) . . ?
N17 C73 C74 114.3(8) . . ?
N18 C74 C75 121.9(9) . . ?
N18 C74 C73 115.6(8) . . ?
C75 C74 C73 122.5(9) . . ?
C76 C75 C74 120.4(10) . . ?
C76 C75 H75A 119.8 . . ?
C74 C75 H75A 119.8 . . ?
C75 C76 C77 117.9(10) . . ?
C75 C76 H76A 121.0 . . ?
C77 C76 H76A 121.0 . . ?
C78 C77 C76 119.2(10) . . ?
C78 C77 H77A 120.4 . . ?
C76 C77 H77A 120.4 . . ?
N18 C78 C77 123.1(10) . . ?
N18 C78 H78A 118.5 . . ?
C77 C78 H78A 118.5 . . ?
O13 C79 H79A 109.5 . . ?
O13 C79 H79B 109.5 . . ?
H79A C79 H79B 109.5 . . ?
O13 C79 H79C 109.5 . . ?
H79A C79 H79C 109.5 . . ?
H79B C79 H79C 109.5 . . ?
O14 C80 H80A 109.5 . . ?
O14 C80 H80B 109.5 . . ?
H80A C80 H80B 109.5 . . ?
O14 C80 H80C 109.5 . . ?
H80A C80 H80C 109.5 . . ?
H80B C80 H80C 109.5 . . ?
O15 C81 H81A 109.5 . . ?
O15 C81 H81B 109.5 . . ?
H81A C81 H81B 109.5 . . ?
O15 C81 H81C 109.5 . . ?
H81A C81 H81C 109.5 . . ?
H81B C81 H81C 109.5 . . ?
O16 C82 H82A 109.5 . . ?
O16 C82 H82B 109.5 . . ?
H82A C82 H82B 109.5 . . ?
O16 C82 H82C 109.5 . . ?
H82A C82 H82C 109.5 . . ?
H82B C82 H82C 109.5 . . ?
O17 C83 H83A 109.5 . . ?
O17 C83 H83B 109.5 . . ?
H83A C83 H83B 109.5 . . ?
O17 C83 H83C 109.5 . . ?
H83A C83 H83C 109.5 . . ?
H83B C83 H83C 109.5 . . ?
O18 C84 H84A 109.5 . . ?
O18 C84 H84B 109.5 . . ?
H84A C84 H84B 109.5 . . ?
O18 C84 H84C 109.5 . . ?
H84A C84 H84C 109.5 . . ?
H84B C84 H84C 109.5 . . ?
O23 C89 O23' 91.1(14) . . ?
C93' O27 C93 56.8(15) . . ?

loop_
_geom_bond_atom_site_label_1
_geom_bond_atom_site_label_2
_geom_bond_distance
_geom_bond_site_symmetry_2
_geom_bond_publ_flag
Ni1 O1 1.970(6) . ?
Ni1 N1 2.000(6) . ?
Ni1 N6 2.028(7) . ?
Ni1 O2 2.041(5) . ?
Ni1 N5 2.079(7) . ?
Ni1 O13 2.177(7) . ?
Ni2 N4 1.973(6) . ?
Ni2 O3 2.007(5) . ?
Ni2 O4 2.047(5) . ?
Ni2 N8 2.056(6) . ?
Ni2 N9 2.077(6) . ?
Ni2 O14 2.194(5) . ?
Ni3 O5 1.970(6) . ?
Ni3 N7 1.992(7) . ?
Ni3 O6 2.046(5) . ?
Ni3 N11 2.072(6) . ?
Ni3 N12 2.087(7) . ?
Ni3 O15 2.196(6) . ?
Ni4 N10 1.992(6) . ?
Ni4 O7 2.003(5) . ?
Ni4 O8 2.069(5) . ?
Ni4 N15 2.085(6) . ?
Ni4 N14 2.097(6) . ?
Ni4 O16 2.159(5) . ?
Ni5 O9 1.965(6) . ?
Ni5 N13 1.985(6) . ?
Ni5 O10 2.029(5) . ?
Ni5 N18 2.057(7) . ?
Ni5 N17 2.098(7) . ?
Ni5 O17 2.211(6) . ?
Ni6 O11 1.960(6) . ?
Ni6 N16 1.979(6) . ?
Ni6 O12 2.041(6) . ?
Ni6 N3 2.074(6) 3_556 ?
Ni6 N2 2.080(6) 3_556 ?
Ni6 O18 2.153(6) . ?
O1 C1 1.307(10) . ?
O2 C8 1.277(8) . ?
O3 C14 1.352(8) . ?
O4 C21 1.282(9) . ?
O5 C27 1.300(10) . ?
O6 C34 1.268(9) . ?
O7 C40 1.316(8) . ?
O8 C47 1.255(8) . ?
O9 C53 1.328(9) . ?
O10 C60 1.272(8) . ?
O11 C66 1.286(9) . ?
O12 C73 1.263(9) . ?
O13 C79 1.414(11) . ?
O13 H13B 0.9300 . ?
O14 C80 1.447(10) . ?
O14 H14A 0.9300 . ?
O15 C81 1.396(10) . ?
O15 H15B 0.9300 . ?
O16 C82 1.377(9) . ?
O16 H16B 0.9300 . ?
O17 C83 1.377(10) . ?
O17 H17B 0.9300 . ?
O18 C84 1.400(12) . ?
O18 H18B 0.9300 . ?
N1 C7 1.265(8) . ?
N1 N2 1.404(7) . ?
N2 C8 1.310(9) . ?
N2 Ni6 2.080(6) 3_556 ?
N3 C13 1.323(8) . ?
N3 C9 1.340(8) . ?
N3 Ni6 2.074(6) 3_556 ?
N4 C20 1.278(8) . ?
N4 N5 1.376(8) . ?
N5 C21 1.300(9) . ?
N6 C26 1.294(10) . ?
N6 C22 1.316(10) . ?
N7 C33 1.301(8) . ?
N7 N8 1.414(8) . ?
N8 C34 1.336(9) . ?
N9 C39 1.339(9) . ?
N9 C35 1.331(9) . ?
N10 C46 1.289(8) . ?
N10 N11 1.384(7) . ?
N11 C47 1.343(9) . ?
N12 C52 1.322(9) . ?
N12 C48 1.354(9) . ?
N13 C59 1.245(8) . ?
N13 N14 1.399(8) . ?
N14 C60 1.323(9) . ?
N15 C61 1.322(9) . ?
N15 C65 1.328(9) . ?
N16 C72 1.259(8) . ?
N16 N17 1.377(8) . ?
N17 C73 1.332(9) . ?
N18 C78 1.341(10) . ?
N18 C74 1.366(9) . ?
C1 C2 1.417(11) . ?
C1 C6 1.422(11) . ?
C2 C3 1.320(13) . ?
C2 H2A 0.9300 . ?
C3 C4 1.368(13) . ?
C3 H3A 0.9300 . ?
C4 C5 1.390(11) . ?
C4 H4A 0.9300 . ?
C5 C6 1.392(11) . ?
C5 H5A 0.9300 . ?
C6 C7 1.455(10) . ?
C7 H7A 0.9300 . ?
C8 C9 1.476(10) . ?
C9 C10 1.354(10) . ?
C10 C11 1.377(10) . ?
C10 H10A 0.9300 . ?
C11 C12 1.376(11) . ?
C11 H11A 0.9300 . ?
C12 C13 1.397(10) . ?
C12 H12A 0.9300 . ?
C13 H13A 0.9300 . ?
C14 C19 1.380(10) . ?
C14 C15 1.425(10) . ?
C15 C16 1.326(10) . ?
C15 H15A 0.9300 . ?
C16 C17 1.359(11) . ?
C16 H16A 0.9300 . ?
C17 C18 1.357(11) . ?
C17 H17A 0.9300 . ?
C18 C19 1.375(10) . ?
C18 H18A 0.9300 . ?
C19 C20 1.435(10) . ?
C20 H20A 0.9300 . ?
C21 C22 1.474(11) . ?
C22 C23 1.408(11) . ?
C23 C24 1.358(12) . ?
C23 H23A 0.9300 . ?
C24 C25 1.343(13) . ?
C24 H24A 0.9300 . ?
C25 C26 1.462(13) . ?
C25 H25A 0.9300 . ?
C26 H26A 0.9300 . ?
C27 C28 1.412(12) . ?
C27 C32 1.420(12) . ?
C28 C29 1.383(14) . ?
C28 H28A 0.9300 . ?
C29 C30 1.387(15) . ?
C29 H29A 0.9300 . ?
C30 C31 1.408(13) . ?
C30 H30A 0.9300 . ?
C31 C32 1.443(12) . ?
C31 H31A 0.9300 . ?
C32 C33 1.421(10) . ?
C33 H33A 0.9300 . ?
C34 C35 1.447(10) . ?
C35 C36 1.413(10) . ?
C36 C37 1.414(12) . ?
C36 H36A 0.9300 . ?
C37 C38 1.343(11) . ?
C37 H37A 0.9300 . ?
C38 C39 1.400(10) . ?
C38 H38A 0.9300 . ?
C39 H39A 0.9300 . ?
C40 C45 1.406(11) . ?
C40 C41 1.414(11) . ?
C41 C42 1.324(11) . ?
C41 H41A 0.9300 . ?
C42 C43 1.393(13) . ?
C42 H42A 0.9300 . ?
C43 C44 1.392(12) . ?
C43 H43A 0.9300 . ?
C44 C45 1.399(10) . ?
C44 H44A 0.9300 . ?
C45 C46 1.439(10) . ?
C46 H46A 0.9300 . ?
C47 C48 1.476(10) . ?
C48 C49 1.375(10) . ?
C49 C50 1.366(10) . ?
C49 H49A 0.9300 . ?
C50 C51 1.371(11) . ?
C50 H50A 0.9300 . ?
C51 C52 1.344(11) . ?
C51 H51A 0.9300 . ?
C52 H52A 0.9300 . ?
C53 C58 1.397(11) . ?
C53 C54 1.444(11) . ?
C54 C55 1.304(11) . ?
C54 H54A 0.9300 . ?
C55 C56 1.378(12) . ?
C55 H55A 0.9300 . ?
C56 C57 1.369(11) . ?
C56 H56A 0.9300 . ?
C57 C58 1.380(10) . ?
C57 H57A 0.9300 . ?
C58 C59 1.413(10) . ?
C59 H59A 0.9300 . ?
C60 C61 1.502(10) . ?
C61 C62 1.354(10) . ?
C62 C63 1.400(11) . ?
C62 H62A 0.9300 . ?
C63 C64 1.379(11) . ?
C63 H63A 0.9300 . ?
C64 C65 1.354(10) . ?
C64 H64A 0.9300 . ?
C65 H65A 0.9300 . ?
C66 C67 1.394(11) . ?
C66 C71 1.469(11) . ?
C67 C68 1.375(11) . ?
C67 H67A 0.9300 . ?
C68 C69 1.387(11) . ?
C68 H68A 0.9300 . ?
C69 C70 1.363(11) . ?
C69 H69A 0.9300 . ?
C70 C71 1.405(10) . ?
C70 H70A 0.9300 . ?
C71 C72 1.447(10) . ?
C72 H72A 0.9300 . ?
C73 C74 1.483(11) . ?
C74 C75 1.413(10) . ?
C75 C76 1.337(11) . ?
C75 H75A 0.9300 . ?
C76 C77 1.427(13) . ?
C76 H76A 0.9300 . ?
C77 C78 1.380(12) . ?
C77 H77A 0.9300 . ?
C78 H78A 0.9300 . ?
C79 H79A 0.9600 . ?
C79 H79B 0.9600 . ?
C79 H79C 0.9600 . ?
C80 H80A 0.9600 . ?
C80 H80B 0.9600 . ?
C80 H80C 0.9600 . ?
C81 H81A 0.9600 . ?
C81 H81B 0.9600 . ?
C81 H81C 0.9600 . ?
C82 H82A 0.9600 . ?
C82 H82B 0.9600 . ?
C82 H82C 0.9600 . ?
C83 H83A 0.9600 . ?
C83 H83B 0.9600 . ?
C83 H83C 0.9600 . ?
C84 H84A 0.9600 . ?
C84 H84B 0.9600 . ?
C84 H84C 0.9600 . ?
C85 O19 1.411(13) . ?
C86 O20 1.387(17) . ?
O21 C87 1.61(3) . ?
C88 O22 1.412(10) . ?
C89 O23 1.347(13) . ?
C89 O23' 1.47(3) . ?
C90 O24 1.30(2) . ?
C91 O25 1.474(12) . ?
C92 O26 1.31(2) . ?
O27 C93' 1.22(3) . ?
O27 C93 1.409(17) . ?
C94 O28 1.454(15) . ?
